data_4060768
loop_
_publ_author_name
'Amoroso, Dino'
'Haaf, Michael'
'Yap, Glenn P. A.'
'West, Robert'
'Fogg, Deryn E.'

_publ_section_title
; 
 A Stable Silylene in a Reactive Environment: Synthesis, Reactivity,
 and Silicon Extrusion Chemistry of a Coordinatively Unsaturated
 Ruthenium Silylene Complex Containing Chloride and \h3-P--C--P Ligands
;
_journal_coden_ASTM ORGND7
_journal_issue 3
_journal_name_full Organometallics
_journal_page_first 534
_journal_page_last 540
_journal_paper_doi 10.1021/om0101801
_journal_volume 21
_journal_year 2002
_chemical_formula_sum 'C44 H77 Cl N2 P2 Ru Si'
_chemical_formula_weight 860.63
_space_group_IT_number 7
_symmetry_cell_setting monoclinic
_symmetry_space_group_name_Hall 'P -2yc'
_symmetry_space_group_name_H-M 'P 1 c 1'
_cell_angle_alpha 90.00
_cell_angle_beta 105.742(2)
_cell_angle_gamma 90.00
_cell_formula_units_Z 4
_cell_length_a 13.503(1)
_cell_length_b 17.697(2)
_cell_length_c 20.110(2)
_cell_measurement_temperature 203(2)
_cell_volume 4625.3(8)
_diffrn_ambient_temperature 203(2)
_exptl_crystal_density_diffrn 1.236
_cod_duplicate_entry 4084049
_cod_depositor_comments
;
The following automatic conversions were performed:
'_symmetry_cell_setting' value 'Monoclinic' changed to 'monoclinic'
according to '/home/saulius/struct/CIF-dictionaries/cif_core.dic'
dictionary named 'cif_core.dic' version 2.4.1 from 2010-06-29.

Automatic conversion script
Id: cif_fix_enum 1527 2010-12-29 10:47:43Z saulius 

 Replaced the incorrect bibliographical reference to the original
 publication with a proper one.

 Antanas Vaitkus,
 2019-10-02

 Marked entry as a duplicate of entry 4084049.

 Antanas Vaitkus,
 2019-10-02
;
_cod_original_sg_symbol_H-M 'P c'
_cod_database_code 4060768

loop_
_symmetry_equiv_pos_as_xyz
'x, y, z'
'x, -y, z+1/2'

loop_
_atom_site_label
_atom_site_type_symbol
_atom_site_fract_x
_atom_site_fract_y
_atom_site_fract_z
_atom_site_U_iso_or_equiv
_atom_site_adp_type
_atom_site_occupancy
_atom_site_symmetry_multiplicity
_atom_site_calc_flag
_atom_site_refinement_flags
_atom_site_disorder_assembly
_atom_site_disorder_group
Ru1 Ru 0.98185(2) 0.033995(15) 0.471405(15) 0.02358(10) Uani 1 1 d . . .
Ru2 Ru 0.015951(19) 0.474178(16) 0.719712(14) 0.02179(9) Uani 1 1 d . . .
Si1 Si 0.96221(9) 0.00096(6) 0.36176(6) 0.0244(2) Uani 1 1 d . . .
Si2 Si -0.00031(9) 0.51227(5) 0.61161(6) 0.0245(2) Uani 1 1 d . . .
Cl1 Cl 0.98664(9) 0.11343(5) 0.57330(6) 0.0339(3) Uani 1 1 d . . .
Cl2 Cl 0.01510(8) 0.38941(5) 0.81737(6) 0.0319(2) Uani 1 1 d . . .
N1 N 0.9316(3) 0.07327(17) 0.30161(18) 0.0347(9) Uani 1 1 d . . .
N2 N 0.9679(3) -0.06284(17) 0.29743(18) 0.0332(9) Uani 1 1 d . . .
N3 N -0.0327(3) 0.44382(17) 0.54836(18) 0.0347(9) Uani 1 1 d . . .
N4 N 0.0012(3) 0.58068(17) 0.54967(19) 0.0383(9) Uani 1 1 d . . .
P1 P 0.82054(9) -0.00721(6) 0.47867(6) 0.0297(3) Uani 1 1 d . . .
P2 P 1.16097(9) 0.02399(6) 0.49862(6) 0.0318(3) Uani 1 1 d . . .
P3 P -0.15133(9) 0.50733(6) 0.72126(6) 0.0300(3) Uani 1 1 d . . .
P4 P 0.19395(8) 0.48865(6) 0.75411(6) 0.0293(2) Uani 1 1 d . . .
C1 C 0.6828(4) -0.0374(3) 0.3503(3) 0.0423(11) Uani 1 1 d . . .
H1A H 0.7267 -0.0032 0.3326 0.051 Uiso 1 1 calc R . .
H1B H 0.6288 -0.0072 0.3617 0.051 Uiso 1 1 calc R . .
C2 C 0.6332(4) -0.0955(3) 0.2943(3) 0.0472(12) Uani 1 1 d . . .
H2A H 0.5872 -0.0693 0.2549 0.057 Uiso 1 1 calc R . .
H2B H 0.6872 -0.1203 0.2780 0.057 Uiso 1 1 calc R . .
C3 C 0.5723(4) -0.1553(2) 0.3211(3) 0.0435(12) Uani 1 1 d . . .
H3A H 0.5112 -0.1318 0.3297 0.052 Uiso 1 1 calc R . .
H3B H 0.5490 -0.1942 0.2856 0.052 Uiso 1 1 calc R . .
C4 C 0.6359(4) -0.1920(2) 0.3871(3) 0.0507(13) Uani 1 1 d . . .
H4A H 0.6910 -0.2220 0.3769 0.061 Uiso 1 1 calc R . .
H4B H 0.5920 -0.2264 0.4047 0.061 Uiso 1 1 calc R . .
C5 C 0.6830(4) -0.1339(2) 0.4424(2) 0.0414(11) Uani 1 1 d . . .
H5A H 0.7268 -0.1595 0.4830 0.050 Uiso 1 1 calc R . .
H5B H 0.6281 -0.1076 0.4566 0.050 Uiso 1 1 calc R . .
C6 C 0.7469(3) -0.0765(2) 0.4151(2) 0.0330(10) Uani 1 1 d . . .
H6A H 0.7990 -0.1065 0.4002 0.040 Uiso 1 1 calc R . .
C7 C 0.7057(4) 0.1257(3) 0.4763(3) 0.0504(13) Uani 1 1 d . . .
H7A H 0.7718 0.1523 0.4885 0.061 Uiso 1 1 calc R . .
H7B H 0.6837 0.1209 0.4259 0.061 Uiso 1 1 calc R . .
C8 C 0.6296(6) 0.1725(3) 0.4982(5) 0.104(3) Uani 1 1 d . . .
H8A H 0.6465 0.2255 0.4927 0.125 Uiso 1 1 calc R . .
H8B H 0.5622 0.1630 0.4658 0.125 Uiso 1 1 calc R . .
C9 C 0.6189(8) 0.1645(5) 0.5625(4) 0.133(4) Uani 1 1 d . . .
H9A H 0.5500 0.1823 0.5620 0.160 Uiso 1 1 calc R . .
H9B H 0.6684 0.1983 0.5931 0.160 Uiso 1 1 calc R . .
C10 C 0.6327(5) 0.0873(4) 0.5942(3) 0.080(2) Uani 1 1 d . . .
H10A H 0.5673 0.0599 0.5797 0.096 Uiso 1 1 calc R . .
H10B H 0.6509 0.0922 0.6446 0.096 Uiso 1 1 calc R . .
C11 C 0.7159(7) 0.0415(5) 0.5739(4) 0.121(4) Uani 1 1 d . . .
H11A H 0.7826 0.0566 0.6044 0.145 Uiso 1 1 calc R . .
H11B H 0.7057 -0.0118 0.5834 0.145 Uiso 1 1 calc R . .
C12 C 0.7220(5) 0.0468(3) 0.5075(3) 0.0544(16) Uani 1 1 d . . .
H12A H 0.6579 0.0210 0.4820 0.065 Uiso 1 1 calc R . .
C13 C 0.8960(3) -0.0651(2) 0.5495(2) 0.0338(10) Uani 1 1 d . . .
H13A H 0.9078 -0.0399 0.5944 0.041 Uiso 1 1 calc R . .
H13B H 0.8651 -0.1149 0.5513 0.041 Uiso 1 1 calc R . .
C14 C 0.9946(3) -0.0696(2) 0.5251(2) 0.0304(9) Uani 1 1 d . . .
H14A H 0.9883 -0.1118 0.4919 0.036 Uiso 1 1 calc R . .
C15 C 1.0943(4) -0.0763(2) 0.5795(2) 0.0422(12) Uani 1 1 d . . .
H15A H 1.0993 -0.1261 0.6014 0.051 Uiso 1 1 calc R . .
H15B H 1.0981 -0.0378 0.6152 0.051 Uiso 1 1 calc R . .
C16 C 1.1826(4) -0.0655(2) 0.5463(3) 0.0421(12) Uani 1 1 d . . .
H16A H 1.1842 -0.1075 0.5148 0.050 Uiso 1 1 calc R . .
H16B H 1.2485 -0.0641 0.5819 0.050 Uiso 1 1 calc R . .
C17 C 1.2694(7) 0.0792(4) 0.6296(4) 0.100(3) Uani 1 1 d . . .
H17A H 1.2957 0.0276 0.6398 0.120 Uiso 1 1 calc R . .
H17B H 1.2054 0.0830 0.6435 0.120 Uiso 1 1 calc R . .
C18 C 1.3487(5) 0.1350(4) 0.6735(4) 0.087(2) Uani 1 1 d . . .
H18A H 1.3471 0.1312 0.7218 0.104 Uiso 1 1 calc R . .
H18B H 1.4177 0.1204 0.6712 0.104 Uiso 1 1 calc R . .
C19 C 1.3292(8) 0.2164(4) 0.6501(5) 0.136(4) Uani 1 1 d . . .
H19A H 1.2755 0.2370 0.6695 0.163 Uiso 1 1 calc R . .
H19B H 1.3921 0.2455 0.6698 0.163 Uiso 1 1 calc R . .
C20 C 1.2995(6) 0.2280(3) 0.5795(5) 0.106(3) Uani 1 1 d . . .
H20A H 1.3622 0.2297 0.5638 0.127 Uiso 1 1 calc R . .
H20B H 1.2678 0.2781 0.5711 0.127 Uiso 1 1 calc R . .
C21 C 1.2264(4) 0.1724(2) 0.5338(3) 0.0488(13) Uani 1 1 d . . .
H21A H 1.1558 0.1857 0.5333 0.059 Uiso 1 1 calc R . .
H21B H 1.2323 0.1770 0.4865 0.059 Uiso 1 1 calc R . .
C22 C 1.2464(5) 0.0911(3) 0.5571(3) 0.0575(16) Uani 1 1 d . . .
H22A H 1.3136 0.0810 0.5478 0.069 Uiso 1 1 calc R . .
C23 C 1.3370(4) -0.0238(4) 0.4546(3) 0.0650(17) Uani 1 1 d . . .
H23A H 1.3394 -0.0669 0.4856 0.078 Uiso 1 1 calc R . .
H23B H 1.3822 0.0158 0.4805 0.078 Uiso 1 1 calc R . .
C24 C 1.3748(5) -0.0482(4) 0.3926(3) 0.0724(19) Uani 1 1 d . . .
H24A H 1.4457 -0.0665 0.4091 0.087 Uiso 1 1 calc R . .
H24B H 1.3321 -0.0901 0.3689 0.087 Uiso 1 1 calc R . .
C25 C 1.3706(5) 0.0157(4) 0.3421(4) 0.0749(19) Uani 1 1 d . . .
H25A H 1.3924 -0.0027 0.3023 0.090 Uiso 1 1 calc R . .
H25B H 1.4178 0.0560 0.3644 0.090 Uiso 1 1 calc R . .
C26 C 1.2613(5) 0.0467(3) 0.3178(3) 0.0688(17) Uani 1 1 d . . .
H26A H 1.2157 0.0078 0.2913 0.083 Uiso 1 1 calc R . .
H26B H 1.2602 0.0901 0.2873 0.083 Uiso 1 1 calc R . .
C27 C 1.2216(4) 0.0715(3) 0.3798(3) 0.0477(12) Uani 1 1 d . . .
H27A H 1.2631 0.1138 0.4037 0.057 Uiso 1 1 calc R . .
H27B H 1.1501 0.0887 0.3630 0.057 Uiso 1 1 calc R . .
C28 C 1.2274(4) 0.0060(3) 0.4302(3) 0.0399(11) Uani 1 1 d . . .
H28A H 1.1877 -0.0354 0.4019 0.048 Uiso 1 1 calc R . .
C29 C 0.9086(4) 0.1540(2) 0.3125(2) 0.0363(11) Uani 1 1 d . . .
C30 C 0.9388(4) 0.1700(2) 0.3882(3) 0.0503(14) Uani 1 1 d . . .
H30A H 0.8985 0.1386 0.4106 0.075 Uiso 1 1 calc R . .
H30B H 0.9260 0.2228 0.3958 0.075 Uiso 1 1 calc R . .
H30C H 1.0113 0.1591 0.4074 0.075 Uiso 1 1 calc R . .
C31 C 0.7944(4) 0.1696(3) 0.2815(3) 0.0614(16) Uani 1 1 d . . .
H31A H 0.7546 0.1381 0.3042 0.092 Uiso 1 1 calc R . .
H31B H 0.7757 0.1581 0.2325 0.092 Uiso 1 1 calc R . .
H31C H 0.7803 0.2224 0.2882 0.092 Uiso 1 1 calc R . .
C32 C 0.9714(5) 0.2042(2) 0.2771(3) 0.0605(16) Uani 1 1 d . . .
H32A H 1.0441 0.1949 0.2972 0.091 Uiso 1 1 calc R . .
H32B H 0.9563 0.2569 0.2835 0.091 Uiso 1 1 calc R . .
H32C H 0.9535 0.1927 0.2281 0.091 Uiso 1 1 calc R . .
C33 C 0.9265(5) 0.0478(3) 0.2355(3) 0.0565(16) Uani 1 1 d . . .
H33A H 0.9104 0.0791 0.1963 0.068 Uiso 1 1 calc R . .
C34 C 0.9469(5) -0.0259(2) 0.2336(2) 0.0540(14) Uani 1 1 d . . .
H34A H 0.9472 -0.0510 0.1924 0.065 Uiso 1 1 calc R . .
C35 C 0.9897(3) -0.1450(2) 0.2976(2) 0.0315(10) Uani 1 1 d . . .
C36 C 1.0080(4) -0.1745(2) 0.3701(2) 0.0435(13) Uani 1 1 d . . .
H36A H 1.0664 -0.1485 0.4002 0.065 Uiso 1 1 calc R . .
H36B H 1.0220 -0.2283 0.3707 0.065 Uiso 1 1 calc R . .
H36C H 0.9474 -0.1656 0.3861 0.065 Uiso 1 1 calc R . .
C37 C 1.0844(4) -0.1587(3) 0.2721(3) 0.0448(12) Uani 1 1 d . . .
H37A H 1.1436 -0.1345 0.3032 0.067 Uiso 1 1 calc R . .
H37B H 1.0733 -0.1376 0.2261 0.067 Uiso 1 1 calc R . .
H37C H 1.0968 -0.2126 0.2707 0.067 Uiso 1 1 calc R . .
C38 C 0.8976(4) -0.1864(2) 0.2503(3) 0.0473(13) Uani 1 1 d . . .
H38A H 0.8372 -0.1784 0.2668 0.071 Uiso 1 1 calc R . .
H38B H 0.9124 -0.2400 0.2504 0.071 Uiso 1 1 calc R . .
H38C H 0.8847 -0.1669 0.2036 0.071 Uiso 1 1 calc R . .
C39 C -0.2846(4) 0.5364(3) 0.5891(3) 0.0581(15) Uani 1 1 d . . .
H39A H -0.3317 0.4969 0.5960 0.070 Uiso 1 1 calc R . .
H39B H -0.2315 0.5120 0.5718 0.070 Uiso 1 1 calc R . .
C40 C -0.3434(6) 0.5901(5) 0.5353(3) 0.104(3) Uani 1 1 d . . .
H40A H -0.3080 0.5915 0.4987 0.125 Uiso 1 1 calc R . .
H40B H -0.4109 0.5671 0.5150 0.125 Uiso 1 1 calc R . .
C41 C -0.3607(8) 0.6620(4) 0.5497(6) 0.186(6) Uani 1 1 d . . .
H41A H -0.4347 0.6667 0.5449 0.224 Uiso 1 1 calc R . .
H41B H -0.3460 0.6933 0.5133 0.224 Uiso 1 1 calc R . .
C42 C -0.3073(7) 0.6967(3) 0.6157(4) 0.117(3) Uani 1 1 d . . .
H42A H -0.3579 0.7232 0.6341 0.140 Uiso 1 1 calc R . .
H42B H -0.2588 0.7345 0.6076 0.140 Uiso 1 1 calc R . .
C43 C -0.2498(10) 0.6417(4) 0.6689(6) 0.271(10) Uani 1 1 d . . .
H43A H -0.1815 0.6637 0.6885 0.325 Uiso 1 1 calc R . .
H43B H -0.2842 0.6421 0.7060 0.325 Uiso 1 1 calc R . .
C44 C -0.2347(5) 0.5716(3) 0.6570(3) 0.0572(16) Uani 1 1 d . . .
H44A H -0.1750 0.5860 0.6401 0.069 Uiso 1 1 calc R . .
C45 C -0.2863(4) 0.3830(3) 0.7047(3) 0.0563(15) Uani 1 1 d . . .
H45A H -0.2341 0.3569 0.6876 0.068 Uiso 1 1 calc R . .
H45B H -0.3360 0.4060 0.6650 0.068 Uiso 1 1 calc R . .
C46 C -0.3420(5) 0.3255(3) 0.7393(4) 0.080(2) Uani 1 1 d . . .
H46A H -0.3797 0.2895 0.7045 0.096 Uiso 1 1 calc R . .
H46B H -0.2910 0.2971 0.7744 0.096 Uiso 1 1 calc R . .
C47 C -0.4163(5) 0.3637(3) 0.7729(4) 0.0692(19) Uani 1 1 d . . .
H47A H -0.4731 0.3856 0.7369 0.083 Uiso 1 1 calc R . .
H47B H -0.4452 0.3259 0.7978 0.083 Uiso 1 1 calc R . .
C48 C -0.3662(4) 0.4240(4) 0.8214(3) 0.0651(17) Uani 1 1 d . . .
H48A H -0.3165 0.4009 0.8610 0.078 Uiso 1 1 calc R . .
H48B H -0.4185 0.4498 0.8387 0.078 Uiso 1 1 calc R . .
C49 C -0.3105(4) 0.4822(3) 0.7881(3) 0.0578(15) Uani 1 1 d . . .
H49A H -0.3612 0.5110 0.7531 0.069 Uiso 1 1 calc R . .
H49B H -0.2731 0.5178 0.8234 0.069 Uiso 1 1 calc R . .
C50 C -0.2356(4) 0.4442(3) 0.7546(3) 0.0416(12) Uani 1 1 d . . .
H50A H -0.1878 0.4165 0.7929 0.050 Uiso 1 1 calc R . .
C51 C -0.0834(3) 0.5661(2) 0.7951(2) 0.0357(10) Uani 1 1 d . . .
H51A H -0.1184 0.6143 0.7966 0.043 Uiso 1 1 calc R . .
H51B H -0.0731 0.5396 0.8392 0.043 Uiso 1 1 calc R . .
C52 C 0.0172(3) 0.5761(2) 0.7748(2) 0.0311(10) Uani 1 1 d . . .
H52A H 0.0118 0.6199 0.7434 0.037 Uiso 1 1 calc R . .
C53 C 0.1151(4) 0.5822(2) 0.8346(3) 0.0433(12) Uani 1 1 d . . .
H53A H 0.1162 0.6305 0.8586 0.052 Uiso 1 1 calc R . .
H53B H 0.1173 0.5412 0.8678 0.052 Uiso 1 1 calc R . .
C54 C 0.2075(4) 0.5767(2) 0.8051(2) 0.0386(11) Uani 1 1 d . . .
H54A H 0.2714 0.5757 0.8425 0.046 Uiso 1 1 calc R . .
H54B H 0.2094 0.6205 0.7755 0.046 Uiso 1 1 calc R . .
C55 C 0.2850(4) 0.4239(3) 0.8871(3) 0.0466(12) Uani 1 1 d . . .
H55A H 0.2155 0.4157 0.8919 0.056 Uiso 1 1 calc R . .
H55B H 0.3070 0.4746 0.9045 0.056 Uiso 1 1 calc R . .
C56 C 0.3579(5) 0.3655(3) 0.9310(3) 0.0622(16) Uani 1 1 d . . .
H56A H 0.4288 0.3768 0.9306 0.075 Uiso 1 1 calc R . .
H56B H 0.3540 0.3683 0.9789 0.075 Uiso 1 1 calc R . .
C57 C 0.3292(4) 0.2856(3) 0.9028(3) 0.0554(14) Uani 1 1 d . . .
H57A H 0.3793 0.2494 0.9296 0.066 Uiso 1 1 calc R . .
H57B H 0.2613 0.2722 0.9081 0.066 Uiso 1 1 calc R . .
C58 C 0.3274(4) 0.2805(3) 0.8274(3) 0.0477(13) Uani 1 1 d . . .
H58A H 0.3055 0.2298 0.8101 0.057 Uiso 1 1 calc R . .
H58B H 0.3969 0.2889 0.8227 0.057 Uiso 1 1 calc R . .
C59 C 0.2542(3) 0.3390(2) 0.7842(3) 0.0361(11) Uani 1 1 d . . .
H59A H 0.1836 0.3276 0.7854 0.043 Uiso 1 1 calc R . .
H59B H 0.2569 0.3358 0.7361 0.043 Uiso 1 1 calc R . .
C60 C 0.2822(3) 0.4197(2) 0.8113(2) 0.0371(11) Uani 1 1 d . . .
H60A H 0.3526 0.4302 0.8078 0.045 Uiso 1 1 calc R . .
C61 C 0.3713(4) 0.5452(3) 0.7144(3) 0.0479(13) Uani 1 1 d . . .
H61A H 0.4176 0.5073 0.7418 0.058 Uiso 1 1 calc R . .
H61B H 0.3694 0.5887 0.7442 0.058 Uiso 1 1 calc R . .
C62 C 0.4122(4) 0.5704(3) 0.6536(3) 0.0616(16) Uani 1 1 d . . .
H62A H 0.3706 0.6127 0.6298 0.074 Uiso 1 1 calc R . .
H62B H 0.4832 0.5882 0.6715 0.074 Uiso 1 1 calc R . .
C63 C 0.4093(4) 0.5069(3) 0.6025(3) 0.0666(18) Uani 1 1 d . . .
H63A H 0.4307 0.5266 0.5630 0.080 Uiso 1 1 calc R . .
H63B H 0.4586 0.4677 0.6246 0.080 Uiso 1 1 calc R . .
C64 C 0.3037(4) 0.4719(3) 0.5769(3) 0.0602(15) Uani 1 1 d . . .
H64A H 0.3069 0.4283 0.5475 0.072 Uiso 1 1 calc R . .
H64B H 0.2559 0.5089 0.5491 0.072 Uiso 1 1 calc R . .
C65 C 0.2651(4) 0.4468(2) 0.6383(3) 0.0416(12) Uani 1 1 d . . .
H65A H 0.1955 0.4260 0.6211 0.050 Uiso 1 1 calc R . .
H65B H 0.3099 0.4065 0.6634 0.050 Uiso 1 1 calc R . .
C66 C 0.2632(3) 0.5119(2) 0.6880(2) 0.0358(11) Uani 1 1 d . . .
H66A H 0.2217 0.5520 0.6590 0.043 Uiso 1 1 calc R . .
C67 C -0.0449(4) 0.3608(2) 0.5563(2) 0.0350(10) Uani 1 1 d . . .
C68 C -0.1560(4) 0.3382(3) 0.5230(3) 0.0634(16) Uani 1 1 d . . .
H68A H -0.2007 0.3642 0.5461 0.095 Uiso 1 1 calc R . .
H68B H -0.1634 0.2840 0.5273 0.095 Uiso 1 1 calc R . .
H68C H -0.1748 0.3520 0.4745 0.095 Uiso 1 1 calc R . .
C69 C -0.0149(4) 0.3404(2) 0.6321(2) 0.0421(12) Uani 1 1 d . . .
H69A H 0.0565 0.3538 0.6526 0.063 Uiso 1 1 calc R . .
H69B H -0.0239 0.2865 0.6371 0.063 Uiso 1 1 calc R . .
H69C H -0.0582 0.3679 0.6552 0.063 Uiso 1 1 calc R . .
C70 C 0.0264(5) 0.3195(3) 0.5205(3) 0.0623(17) Uani 1 1 d . . .
H70A H 0.0972 0.3336 0.5423 0.093 Uiso 1 1 calc R . .
H70B H 0.0085 0.3334 0.4721 0.093 Uiso 1 1 calc R . .
H70C H 0.0185 0.2653 0.5247 0.093 Uiso 1 1 calc R . .
C71 C -0.0441(5) 0.4735(3) 0.4834(3) 0.0665(19) Uani 1 1 d . . .
H71A H -0.0623 0.4442 0.4429 0.080 Uiso 1 1 calc R . .
C72 C -0.0272(5) 0.5475(3) 0.4834(3) 0.0667(19) Uani 1 1 d . . .
H72A H -0.0335 0.5754 0.4426 0.080 Uiso 1 1 calc R . .
C73 C 0.0275(4) 0.6623(2) 0.5538(3) 0.0400(12) Uani 1 1 d . . .
C74 C -0.0630(4) 0.7077(3) 0.5104(3) 0.0604(16) Uani 1 1 d . . .
H74A H -0.1220 0.7010 0.5287 0.091 Uiso 1 1 calc R . .
H74B H -0.0800 0.6901 0.4630 0.091 Uiso 1 1 calc R . .
H74C H -0.0447 0.7608 0.5121 0.091 Uiso 1 1 calc R . .
C75 C 0.1212(4) 0.6746(3) 0.5248(3) 0.0603(16) Uani 1 1 d . . .
H75A H 0.1795 0.6463 0.5523 0.090 Uiso 1 1 calc R . .
H75B H 0.1383 0.7280 0.5267 0.090 Uiso 1 1 calc R . .
H75C H 0.1046 0.6574 0.4773 0.090 Uiso 1 1 calc R . .
C76 C 0.0548(5) 0.6870(2) 0.6281(3) 0.0591(16) Uani 1 1 d . . .
H76A H -0.0038 0.6791 0.6465 0.089 Uiso 1 1 calc R . .
H76B H 0.0730 0.7401 0.6312 0.089 Uiso 1 1 calc R . .
H76C H 0.1127 0.6575 0.6546 0.089 Uiso 1 1 calc R . .
C77 C 0.3786(5) 0.1998(4) 0.1559(5) 0.122(3) Uani 1 1 d G . .
H77A H 0.3265 0.2294 0.1656 0.147 Uiso 1 1 calc R . .
C78 C 0.4052(5) 0.2103(3) 0.0944(4) 0.109(3) Uani 1 1 d G . .
H78A H 0.3710 0.2469 0.0625 0.130 Uiso 1 1 calc R . .
C79 C 0.4823(6) 0.1665(5) 0.0800(3) 0.112(3) Uani 1 1 d G . .
H79A H 0.5002 0.1736 0.0384 0.135 Uiso 1 1 calc R . .
C80 C 0.5329(5) 0.1123(4) 0.1270(6) 0.161(6) Uani 1 1 d G . .
H80A H 0.5850 0.0827 0.1173 0.194 Uiso 1 1 calc R . .
C81 C 0.5063(7) 0.1019(3) 0.1885(4) 0.215(10) Uani 1 1 d G . .
H81A H 0.5406 0.0652 0.2204 0.258 Uiso 1 1 calc R . .
C82 C 0.4292(7) 0.1456(5) 0.2029(3) 0.179(7) Uani 1 1 d G . .
H82A H 0.4113 0.1386 0.2445 0.214 Uiso 1 1 calc R . .
C83 C 0.4246(6) 0.2751(4) 0.3697(6) 0.156(5) Uani 1 1 d G . .
H83A H 0.3792 0.2366 0.3482 0.187 Uiso 1 1 calc R . .
C84 C 0.5041(9) 0.2973(6) 0.3422(3) 0.153(5) Uani 1 1 d G . .
H84A H 0.5124 0.2738 0.3021 0.184 Uiso 1 1 calc R . .
C85 C 0.5712(6) 0.3543(6) 0.3740(6) 0.155(5) Uani 1 1 d G . .
H85A H 0.6249 0.3693 0.3554 0.186 Uiso 1 1 calc R . .
C86 C 0.5589(8) 0.3890(3) 0.4332(6) 0.210(10) Uani 1 1 d G . .
H86A H 0.6043 0.4276 0.4547 0.253 Uiso 1 1 calc R . .
C87 C 0.4795(11) 0.3668(6) 0.4607(4) 0.229(11) Uani 1 1 d G . .
H87A H 0.4712 0.3903 0.5007 0.275 Uiso 1 1 calc R . .
C88 C 0.4123(6) 0.3098(7) 0.4289(7) 0.181(7) Uani 1 1 d G . .
H88A H 0.3586 0.2948 0.4475 0.217 Uiso 1 1 calc R . .

loop_
_atom_site_aniso_label
_atom_site_aniso_U_11
_atom_site_aniso_U_22
_atom_site_aniso_U_33
_atom_site_aniso_U_23
_atom_site_aniso_U_13
_atom_site_aniso_U_12
Ru1 0.0343(2) 0.01937(13) 0.0180(2) 0.00001(13) 0.00858(18) 0.00248(14)
Ru2 0.0276(2) 0.02001(13) 0.0191(2) 0.00026(13) 0.00854(18) -0.00196(13)
Si1 0.0349(6) 0.0213(4) 0.0171(6) 0.0005(4) 0.0076(5) 0.0020(4)
Si2 0.0321(6) 0.0221(5) 0.0212(6) 0.0015(4) 0.0104(5) 0.0001(4)
Cl1 0.0490(7) 0.0309(5) 0.0246(6) -0.0049(4) 0.0148(5) -0.0018(4)
Cl2 0.0383(6) 0.0334(5) 0.0269(6) 0.0071(4) 0.0139(5) 0.0026(4)
N1 0.059(3) 0.0216(15) 0.023(2) 0.0026(14) 0.0094(18) 0.0079(15)
N2 0.057(2) 0.0216(14) 0.024(2) -0.0004(14) 0.0162(18) 0.0036(15)
N3 0.063(3) 0.0265(16) 0.015(2) -0.0018(14) 0.0124(18) -0.0031(16)
N4 0.066(3) 0.0249(16) 0.028(2) 0.0059(15) 0.019(2) 0.0010(16)
P1 0.0381(7) 0.0280(5) 0.0262(7) 0.0001(4) 0.0141(5) 0.0022(4)
P2 0.0353(6) 0.0304(5) 0.0272(7) 0.0001(5) 0.0040(5) 0.0022(5)
P3 0.0331(6) 0.0315(5) 0.0280(7) 0.0033(5) 0.0125(5) 0.0047(4)
P4 0.0303(6) 0.0256(5) 0.0309(7) -0.0003(4) 0.0066(5) -0.0024(4)
C1 0.040(3) 0.047(3) 0.035(3) 0.008(2) 0.004(2) -0.008(2)
C2 0.045(3) 0.063(3) 0.030(3) 0.002(2) 0.003(2) -0.002(2)
C3 0.046(3) 0.041(2) 0.041(3) -0.010(2) 0.009(2) -0.002(2)
C4 0.066(4) 0.033(2) 0.046(4) -0.006(2) 0.002(3) -0.009(2)
C5 0.052(3) 0.039(2) 0.033(3) 0.003(2) 0.013(2) -0.007(2)
C6 0.039(3) 0.031(2) 0.031(3) -0.0059(18) 0.012(2) -0.0028(18)
C7 0.060(3) 0.042(2) 0.055(4) 0.006(2) 0.025(3) 0.013(2)
C8 0.107(6) 0.060(4) 0.183(9) 0.028(5) 0.104(6) 0.034(4)
C9 0.204(10) 0.124(7) 0.096(7) 0.014(5) 0.080(7) 0.111(7)
C10 0.077(5) 0.120(6) 0.059(5) 0.000(4) 0.045(4) 0.032(4)
C11 0.176(9) 0.138(7) 0.087(6) 0.063(5) 0.101(6) 0.109(6)
C12 0.072(4) 0.039(2) 0.070(4) 0.010(3) 0.050(4) 0.018(2)
C13 0.054(3) 0.0284(19) 0.020(2) -0.0001(17) 0.011(2) -0.0006(19)
C14 0.044(3) 0.0259(18) 0.018(2) 0.0013(17) 0.004(2) 0.0045(18)
C15 0.059(3) 0.032(2) 0.030(3) 0.008(2) 0.004(2) 0.010(2)
C16 0.043(3) 0.035(2) 0.041(3) 0.002(2) -0.001(2) 0.006(2)
C17 0.154(8) 0.066(4) 0.052(5) -0.004(4) -0.022(5) -0.019(4)
C18 0.087(5) 0.079(4) 0.062(5) -0.032(4) -0.035(4) 0.019(4)
C19 0.234(12) 0.055(4) 0.078(7) -0.023(4) -0.028(7) -0.019(5)
C20 0.113(6) 0.049(3) 0.123(8) -0.015(4) -0.023(5) -0.026(4)
C21 0.058(3) 0.037(2) 0.047(4) -0.007(2) 0.008(3) -0.006(2)
C22 0.077(4) 0.043(3) 0.037(4) -0.003(2) -0.011(3) -0.002(3)
C23 0.048(3) 0.091(5) 0.057(4) 0.000(3) 0.017(3) 0.020(3)
C24 0.054(4) 0.099(5) 0.071(5) -0.001(4) 0.029(3) 0.030(3)
C25 0.062(4) 0.092(5) 0.084(5) -0.023(4) 0.043(4) -0.008(3)
C26 0.078(4) 0.075(4) 0.065(5) 0.009(3) 0.038(4) -0.001(3)
C27 0.051(3) 0.049(3) 0.045(3) 0.009(2) 0.017(3) 0.000(2)
C28 0.035(3) 0.039(2) 0.050(3) -0.001(2) 0.018(2) 0.005(2)
C29 0.056(3) 0.0224(17) 0.030(3) 0.0037(17) 0.011(2) 0.0067(18)
C30 0.089(4) 0.026(2) 0.038(3) -0.004(2) 0.022(3) 0.002(2)
C31 0.065(4) 0.048(3) 0.063(4) 0.000(3) 0.002(3) 0.017(3)
C32 0.100(5) 0.032(2) 0.064(4) 0.007(2) 0.048(4) 0.000(3)
C33 0.117(5) 0.037(2) 0.016(3) 0.0054(19) 0.020(3) 0.015(3)
C34 0.106(5) 0.038(2) 0.018(3) -0.002(2) 0.016(3) 0.018(3)
C35 0.048(3) 0.0214(17) 0.025(3) -0.0052(16) 0.010(2) 0.0080(17)
C36 0.073(4) 0.0258(19) 0.036(3) 0.0009(19) 0.023(3) 0.010(2)
C37 0.050(3) 0.042(2) 0.045(3) -0.005(2) 0.018(3) 0.009(2)
C38 0.049(3) 0.036(2) 0.055(4) -0.009(2) 0.010(3) 0.000(2)
C39 0.060(4) 0.052(3) 0.046(4) 0.010(3) -0.013(3) -0.002(3)
C40 0.130(7) 0.129(7) 0.035(4) 0.007(4) -0.007(4) 0.072(5)
C41 0.209(11) 0.055(4) 0.181(11) 0.055(6) -0.141(9) -0.025(6)
C42 0.142(7) 0.042(3) 0.109(7) 0.023(4) -0.063(5) 0.015(4)
C43 0.395(17) 0.035(3) 0.192(11) -0.020(5) -0.245(12) 0.049(6)
C44 0.081(5) 0.054(3) 0.030(3) 0.006(2) 0.005(3) 0.035(3)
C45 0.068(4) 0.036(2) 0.078(4) -0.003(3) 0.042(3) -0.007(2)
C46 0.083(5) 0.043(3) 0.138(7) 0.006(3) 0.072(5) -0.007(3)
C47 0.065(4) 0.051(3) 0.108(6) 0.024(3) 0.052(4) -0.003(3)
C48 0.051(4) 0.086(4) 0.072(5) 0.020(4) 0.040(3) 0.010(3)
C49 0.056(3) 0.070(3) 0.058(4) -0.006(3) 0.035(3) -0.002(3)
C50 0.040(3) 0.051(3) 0.042(3) 0.013(2) 0.024(3) 0.005(2)
C51 0.045(3) 0.037(2) 0.029(3) 0.0021(19) 0.015(2) 0.0115(19)
C52 0.043(3) 0.0269(19) 0.023(3) -0.0035(17) 0.009(2) 0.0023(18)
C53 0.054(3) 0.037(2) 0.036(3) -0.013(2) 0.008(2) 0.000(2)
C54 0.042(3) 0.0290(19) 0.039(3) -0.0088(19) 0.001(2) -0.0038(18)
C55 0.046(3) 0.052(3) 0.034(3) -0.001(2) -0.003(2) -0.005(2)
C56 0.063(4) 0.067(3) 0.042(4) 0.014(3) -0.012(3) 0.002(3)
C57 0.059(4) 0.056(3) 0.048(4) 0.019(3) 0.007(3) 0.009(3)
C58 0.044(3) 0.042(2) 0.059(4) 0.016(2) 0.018(3) 0.010(2)
C59 0.034(3) 0.034(2) 0.040(3) 0.005(2) 0.010(2) 0.0037(18)
C60 0.029(2) 0.040(2) 0.038(3) 0.005(2) 0.002(2) -0.0016(18)
C61 0.030(3) 0.045(3) 0.066(4) 0.010(2) 0.009(2) -0.006(2)
C62 0.036(3) 0.061(3) 0.087(5) 0.028(3) 0.015(3) -0.008(2)
C63 0.051(3) 0.076(4) 0.089(5) 0.036(4) 0.047(3) 0.017(3)
C64 0.069(4) 0.058(3) 0.065(4) 0.006(3) 0.038(3) 0.001(3)
C65 0.043(3) 0.037(2) 0.050(4) -0.001(2) 0.022(3) -0.004(2)
C66 0.037(3) 0.029(2) 0.043(3) 0.0065(19) 0.015(2) 0.0018(18)
C67 0.054(3) 0.0274(18) 0.023(3) -0.0038(17) 0.010(2) -0.0047(19)
C68 0.060(4) 0.049(3) 0.074(5) -0.006(3) 0.006(3) -0.009(3)
C69 0.065(3) 0.0238(19) 0.036(3) 0.0062(19) 0.012(2) -0.002(2)
C70 0.097(5) 0.034(2) 0.069(4) -0.014(3) 0.046(4) 0.001(3)
C71 0.139(6) 0.042(3) 0.022(3) -0.003(2) 0.027(3) -0.012(3)
C72 0.134(6) 0.042(2) 0.023(3) 0.012(2) 0.019(3) -0.005(3)
C73 0.058(3) 0.0235(18) 0.041(3) 0.0081(19) 0.019(3) -0.0013(19)
C74 0.071(4) 0.042(3) 0.073(5) 0.028(3) 0.028(3) 0.012(2)
C75 0.074(4) 0.048(3) 0.071(4) 0.017(3) 0.039(3) -0.001(3)
C76 0.104(5) 0.024(2) 0.057(4) 0.003(2) 0.036(4) -0.006(2)
C77 0.143(9) 0.106(7) 0.115(9) -0.019(6) 0.031(7) -0.055(6)
C78 0.142(9) 0.084(5) 0.081(7) 0.006(5) -0.002(6) -0.035(6)
C79 0.121(8) 0.109(7) 0.109(8) -0.016(6) 0.033(7) -0.032(6)
C80 0.112(8) 0.095(8) 0.231(17) -0.018(8) -0.031(10) -0.013(6)
C81 0.32(2) 0.083(7) 0.163(16) 0.054(9) -0.065(13) -0.055(10)
C82 0.305(19) 0.125(9) 0.089(9) 0.010(8) 0.026(11) -0.111(11)
C83 0.138(12) 0.119(8) 0.176(15) 0.033(9) -0.015(9) -0.026(7)
C84 0.200(14) 0.151(11) 0.073(7) 0.013(7) -0.024(7) -0.028(8)
C85 0.168(11) 0.110(8) 0.158(12) 0.077(8) -0.008(10) -0.022(8)
C86 0.189(16) 0.076(6) 0.27(2) -0.026(9) -0.107(13) 0.031(8)
C87 0.209(19) 0.160(15) 0.247(18) -0.061(14) -0.060(16) 0.110(12)
C88 0.181(14) 0.190(15) 0.181(15) 0.104(11) 0.065(12) 0.134(13)

loop_
_geom_bond_atom_site_label_1
_geom_bond_atom_site_label_2
_geom_bond_distance
_geom_bond_site_symmetry_2
_geom_bond_publ_flag
Ru1 C14 2.110(4) . ?
Ru1 Si1 2.2264(11) . ?
Ru1 P2 2.3373(12) . ?
Ru1 P1 2.3389(12) . ?
Ru1 Cl1 2.4713(11) . ?
Ru2 C52 2.114(4) . ?
Ru2 Si2 2.2293(12) . ?
Ru2 P4 2.3279(12) . ?
Ru2 P3 2.3422(11) . ?
Ru2 Cl2 2.4738(10) . ?
Si1 N1 1.732(3) . ?
Si1 N2 1.734(3) . ?
Si2 N3 1.725(3) . ?
Si2 N4 1.741(3) . ?
N1 C33 1.388(5) . ?
N1 C29 1.490(5) . ?
N2 C34 1.400(6) . ?
N2 C35 1.484(4) . ?
N3 C71 1.377(6) . ?
N3 C67 1.492(5) . ?
N4 C72 1.411(6) . ?
N4 C73 1.485(5) . ?
P1 C13 1.826(4) . ?
P1 C6 1.854(4) . ?
P1 C12 1.854(5) . ?
P2 C16 1.833(4) . ?
P2 C22 1.841(5) . ?
P2 C28 1.863(5) . ?
P3 C51 1.840(5) . ?
P3 C50 1.845(5) . ?
P3 C44 1.856(5) . ?
P4 C54 1.847(4) . ?
P4 C60 1.867(4) . ?
P4 C66 1.868(4) . ?
C1 C6 1.522(6) . ?
C1 C2 1.538(7) . ?
C2 C3 1.525(6) . ?
C3 C4 1.518(7) . ?
C4 C5 1.521(6) . ?
C5 C6 1.528(6) . ?
C7 C8 1.477(7) . ?
C7 C12 1.523(6) . ?
C8 C9 1.346(10) . ?
C9 C10 1.498(10) . ?
C10 C11 1.529(8) . ?
C11 C12 1.362(8) . ?
C13 C14 1.541(6) . ?
C14 C15 1.492(6) . ?
C15 C16 1.530(7) . ?
C17 C22 1.423(8) . ?
C17 C18 1.546(8) . ?
C18 C19 1.517(10) . ?
C19 C20 1.382(10) . ?
C20 C21 1.515(7) . ?
C21 C22 1.513(6) . ?
C23 C28 1.522(7) . ?
C23 C24 1.532(7) . ?
C24 C25 1.511(9) . ?
C25 C26 1.526(8) . ?
C26 C27 1.548(7) . ?
C27 C28 1.527(6) . ?
C29 C30 1.493(6) . ?
C29 C31 1.524(7) . ?
C29 C32 1.530(6) . ?
C33 C34 1.336(6) . ?
C35 C36 1.504(6) . ?
C35 C37 1.521(6) . ?
C35 C38 1.531(6) . ?
C39 C44 1.486(7) . ?
C39 C40 1.497(7) . ?
C40 C41 1.340(10) . ?
C41 C42 1.463(11) . ?
C42 C43 1.498(8) . ?
C43 C44 1.290(8) . ?
C45 C50 1.508(7) . ?
C45 C46 1.540(7) . ?
C46 C47 1.512(7) . ?
C47 C48 1.479(8) . ?
C48 C49 1.534(7) . ?
C49 C50 1.517(6) . ?
C51 C52 1.530(6) . ?
C52 C53 1.531(6) . ?
C53 C54 1.522(6) . ?
C55 C60 1.518(7) . ?
C55 C56 1.531(7) . ?
C56 C57 1.533(7) . ?
C57 C58 1.512(7) . ?
C58 C59 1.528(6) . ?
C59 C60 1.538(6) . ?
C61 C66 1.529(6) . ?
C61 C62 1.536(7) . ?
C62 C63 1.517(8) . ?
C63 C64 1.511(8) . ?
C64 C65 1.532(7) . ?
C65 C66 1.531(6) . ?
C67 C69 1.511(6) . ?
C67 C68 1.520(7) . ?
C67 C70 1.533(6) . ?
C71 C72 1.329(6) . ?
C73 C76 1.503(7) . ?
C73 C74 1.524(7) . ?
C73 C75 1.546(6) . ?
C77 C78 1.3900 . ?
C77 C82 1.3900 . ?
C78 C79 1.3900 . ?
C79 C80 1.3900 . ?
C80 C81 1.3900 . ?
C81 C82 1.3900 . ?
C83 C84 1.3900 . ?
C83 C88 1.3900 . ?
C84 C85 1.3900 . ?
C85 C86 1.3900 . ?
C86 C87 1.3900 . ?
C87 C88 1.3900 . ?
